data_4325074
loop_
_publ_author_name
'Ying Liang'
'Bodo B\"ohme'
'Marianne Reibold'
'Walter Schnelle'
'Ulrich Schwarz'
'Michael Baitinger'
'Hannes Lichte'
'Yuri Grin'

_publ_contact_author_address
;
Max-Planck-Institut f\"ur Chemische Physik fester Stoffe
N\"othnitzer Str. 40
D-01187 Dresden
Germany
;
_publ_contact_author_email grin@cpfs.mpg.de
_publ_contact_author_fax 49(351)46464002
_publ_contact_author_name 'Yuri Grin'
_publ_contact_author_phone 49(351)46464000
_publ_section_title
;
 Synthesis of the Clathrate-I Phase Ba8-xSi46 via Redox Reactions
;
_journal_name_full 'Inorganic Chemistry'
_journal_page_first 4523
_journal_page_last 4528
_journal_paper_doi 10.1021/ic2001859
_journal_volume 50
_journal_year 2011
_chemical_formula_sum 'Ba6.31 Si46'
_chemical_formula_weight 2158.47
_space_group_crystal_system cubic
_space_group_IT_number 223
_space_group_name_Hall '-P 4n 2 3'
_space_group_name_H-M_alt 'P m -3 n'
_symmetry_space_group_name_Hall '-P 4n 2 3'
_symmetry_space_group_name_H-M 'P m -3 n'
_audit_creation_method 'WinCSD program'
_cell_angle_alpha 90
_cell_angle_beta 90
_cell_angle_gamma 90
_cell_formula_units_Z 1
_cell_length_a 10.2701(6)
_cell_length_b 10.2701(6)
_cell_length_c 10.2701(6)
_cell_measurement_radiation CuK\a1
_cell_measurement_temperature 295(2)
_cell_measurement_theta_max 50
_cell_measurement_theta_min 2.5
_cell_measurement_wavelength 1.54056
_cell_volume 1083.24(11)
_computing_cell_refinement 'WinCSD (Akselrud et al, 1993)'
_computing_publication_material
;
WinCSD (Akselrud et al, 1993)
L.G. Akselrud, P.Yu. Zavalii, Yu.N. Grin, 
V.K. Pecharsky, B. Baumgartner, E. W\"olfel,
(1993) Materials Science Forum, 133-136, 335-340
;
_computing_structure_refinement 'WinCSD (Akselrud et al, 1993)'
_computing_structure_solution 'WinCSD (Akselrud et al, 1993)'
_diffrn_ambient_environment air
_diffrn_ambient_temperature 295(2)
_diffrn_measurement_device 'STOE STADI P diffractometer'
_diffrn_radiation_monochromator 'Ge 111 crystal'
_diffrn_radiation_probe x-ray
_diffrn_radiation_wavelength 1.54056
_exptl_absorpt_coefficient_mu 55.87
_exptl_crystal_density_diffrn 3.310
_exptl_crystal_F_000 997.36
_pd_char_colour dark-grey
_pd_char_particle_morphology irregular
_pd_meas_2theta_range_max 119
_pd_meas_2theta_range_min 5
_pd_meas_number_of_points 5750
_pd_proc_ls_profile_function pseudo-Voit
_pd_proc_ls_prof_R_factor 0.1274
_pd_proc_ls_prof_wR_factor 0.1253
_pd_spec_mounting 'packed powder pellet'
_pd_spec_mount_mode reflection
_pd_spec_shape flat_sheet
_refine_ls_extinction_method none
_refine_ls_hydrogen_treatment noref
_refine_ls_matrix_type fullcycle
_refine_ls_number_parameters 15
_refine_ls_R_I_factor 0.0524
_refine_ls_shift/su_max
;
;
_refine_ls_structure_factor_coef Inet
_refine_ls_weighting_details 1/[Y~i~+\s(Y~i~)]
_refine_ls_weighting_scheme sigma
_reflns_number_total 164
_cod_data_source_file ic2001859_si_004.cif
_cod_data_source_block Ba6.31Si46
_cod_original_cell_volume 1083.2(1)
_cod_database_code 4325074

loop_
_symmetry_equiv_pos_as_xyz
x,y,z
z,x,y
y,z,x
x,y,-z
z,x,-y
y,z,-x
-x,y,z
-z,x,y
-y,z,x
-x,y,-z
-z,x,-y
-y,z,-x
1/2+y,1/2+x,1/2+z
1/2+x,1/2+z,1/2+y
1/2+z,1/2+y,1/2+x
1/2+y,1/2+x,1/2-z
1/2+x,1/2+z,1/2-y
1/2+z,1/2+y,1/2-x
1/2+y,1/2-x,1/2+z
1/2+x,1/2-z,1/2+y
1/2+z,1/2-y,1/2+x
1/2+y,1/2-x,1/2-z
1/2+x,1/2-z,1/2-y
1/2+z,1/2-y,1/2-x
-x,-y,-z
-z,-x,-y
-y,-z,-x
-x,-y,z
-z,-x,y
-y,-z,x
x,-y,-z
z,-x,-y
y,-z,-x
x,-y,z
z,-x,y
y,-z,x
-1/2-y,-1/2-x,-1/2-z
-1/2-x,-1/2-z,-1/2-y
-1/2-z,-1/2-y,-1/2-x
-1/2-y,-1/2-x,-1/2+z
-1/2-x,-1/2-z,-1/2+y
-1/2-z,-1/2-y,-1/2+x
-1/2-y,-1/2+x,-1/2-z
-1/2-x,-1/2+z,-1/2-y
-1/2-z,-1/2+y,-1/2-x
-1/2-y,-1/2+x,-1/2+z
-1/2-x,-1/2+z,-1/2+y
-1/2-z,-1/2+y,-1/2+x

loop_
_atom_site_label
_atom_site_fract_x
_atom_site_fract_y
_atom_site_fract_z
_atom_site_thermal_displace_type
_atom_site_U_iso_or_equiv
_atom_site_symmetry_multiplicity
_atom_site_type_symbol
_atom_site_occupancy
Ba1 0 0 0 Uiso 0.032(4) 2 Ba 0.153(3)
Ba2 0.25 0.5 0 Uiso 0.0231(4) 6 Ba 1.
Si1 0.25 0 0.5 Uiso 0.0167(14) 6 Si 1.
Si2 0.1840(2) 0.1840(2) 0.1840(2) Uiso 0.0229(12) 16 Si 1.
Si3 0 0.3049(3) 0.1203(3) Uiso 0.0178(9) 24 Si 1.

loop_
_atom_type_symbol
_atom_type_description
_atom_type_number_in_cell
_atom_type_scat_dispersion_real
_atom_type_scat_dispersion_imag
_atom_type_scat_source
Ba Ba 6.31 -1.334 8.460 International_Tables_Vol_IV_Table_2.3.1
Si Si 46.00 0.244 0.330 International_Tables_Vol_IV_Table_2.3.1

loop_
_diffrn_radiation_type
CuK\a~1~

loop_
_geom_angle_atom_site_label_1
_geom_angle_atom_site_label_2
_geom_angle_atom_site_label_3
_geom_angle
_geom_angle_site_symmetry_1
_geom_angle_site_symmetry_3
_geom_angle_publ_flag
Si2 Ba1 Si2 70.53(5) . 4_555 no
Si2 Ba1 Si2 70.53(5) . 7_555 no
Si2 Ba1 Si2 109.47(5) . 10_555 no
Si2 Ba1 Si2 180.00(5) . 25_555 no
Si2 Ba1 Si2 109.47(5) . 28_555 no
Si2 Ba1 Si2 109.47(5) . 31_555 no
Si2 Ba1 Si2 70.53(5) . 34_555 no
Si2 Ba1 Si3 41.50(5) . . no
Si2 Ba1 Si3 41.50(5) . 2_555 no
Si2 Ba1 Si3 41.50(5) . 3_555 no
Si2 Ba1 Si3 71.03(5) . 4_555 no
Si2 Ba1 Si3 108.97(5) . 5_555 no
Si2 Ba1 Si3 71.03(5) . 8_555 no
Si2 Ba1 Si3 108.97(5) . 9_555 no
Si2 Ba1 Si3 138.50(5) . 11_555 no
Si2 Ba1 Si3 138.50(5) . 25_555 no
Si2 Ba1 Si3 138.50(5) . 27_555 no
Si2 Ba1 Si3 108.97(5) . 28_555 no
Si2 Ba1 Si3 71.03(5) . 33_555 no
Si2 Ba1 Si2 109.47(5) 4_555 7_555 no
Si2 Ba1 Si2 70.53(5) 4_555 10_555 no
Si2 Ba1 Si2 109.47(5) 4_555 25_555 no
Si2 Ba1 Si2 180.00(5) 4_555 28_555 no
Si2 Ba1 Si2 70.53(5) 4_555 31_555 no
Si2 Ba1 Si2 109.47(5) 4_555 34_555 no
Si2 Ba1 Si3 71.03(5) 4_555 . no
Si2 Ba1 Si3 108.97(5) 4_555 2_555 no
Si2 Ba1 Si3 41.50(5) 4_555 3_555 no
Si2 Ba1 Si3 41.50(5) 4_555 4_555 no
Si2 Ba1 Si3 41.50(5) 4_555 5_555 no
Si2 Ba1 Si3 138.50(5) 4_555 8_555 no
Si2 Ba1 Si3 108.97(5) 4_555 9_555 no
Si2 Ba1 Si3 71.03(5) 4_555 11_555 no
Si2 Ba1 Si3 108.97(5) 4_555 25_555 no
Si2 Ba1 Si3 138.50(5) 4_555 27_555 no
Si2 Ba1 Si3 138.50(5) 4_555 28_555 no
Si2 Ba1 Si3 71.03(5) 4_555 33_555 no
Si2 Ba1 Si2 70.53(5) 7_555 10_555 no
Si2 Ba1 Si2 109.47(5) 7_555 25_555 no
Si2 Ba1 Si2 70.53(5) 7_555 28_555 no
Si2 Ba1 Si2 180.00(5) 7_555 31_555 no
Si2 Ba1 Si2 109.47(5) 7_555 34_555 no
Si2 Ba1 Si3 41.50(5) 7_555 . no
Si2 Ba1 Si3 71.03(5) 7_555 2_555 no
Si2 Ba1 Si3 108.97(5) 7_555 3_555 no
Si2 Ba1 Si3 71.03(5) 7_555 4_555 no
Si2 Ba1 Si3 138.50(5) 7_555 5_555 no
Si2 Ba1 Si3 41.50(5) 7_555 8_555 no
Si2 Ba1 Si3 41.50(5) 7_555 9_555 no
Si2 Ba1 Si3 108.97(5) 7_555 11_555 no
Si2 Ba1 Si3 138.50(5) 7_555 25_555 no
Si2 Ba1 Si3 71.03(5) 7_555 27_555 no
Si2 Ba1 Si3 108.97(5) 7_555 28_555 no
Si2 Ba1 Si3 138.50(5) 7_555 33_555 no
Si2 Ba1 Si2 70.53(5) 10_555 25_555 no
Si2 Ba1 Si2 109.47(5) 10_555 28_555 no
Si2 Ba1 Si2 109.47(5) 10_555 31_555 no
Si2 Ba1 Si2 180.00(5) 10_555 34_555 no
Si2 Ba1 Si3 71.03(5) 10_555 . no
Si2 Ba1 Si3 138.50(5) 10_555 2_555 no
Si2 Ba1 Si3 108.97(5) 10_555 3_555 no
Si2 Ba1 Si3 41.50(5) 10_555 4_555 no
Si2 Ba1 Si3 71.03(5) 10_555 5_555 no
Si2 Ba1 Si3 108.97(5) 10_555 8_555 no
Si2 Ba1 Si3 41.50(5) 10_555 9_555 no
Si2 Ba1 Si3 41.50(5) 10_555 11_555 no
Si2 Ba1 Si3 108.97(5) 10_555 25_555 no
Si2 Ba1 Si3 71.03(5) 10_555 27_555 no
Si2 Ba1 Si3 138.50(5) 10_555 28_555 no
Si2 Ba1 Si3 138.50(5) 10_555 33_555 no
Si2 Ba1 Si2 70.53(5) 25_555 28_555 no
Si2 Ba1 Si2 70.53(5) 25_555 31_555 no
Si2 Ba1 Si2 109.47(5) 25_555 34_555 no
Si2 Ba1 Si3 138.50(5) 25_555 . no
Si2 Ba1 Si3 138.50(5) 25_555 2_555 no
Si2 Ba1 Si3 138.50(5) 25_555 3_555 no
Si2 Ba1 Si3 108.97(5) 25_555 4_555 no
Si2 Ba1 Si3 71.03(5) 25_555 5_555 no
Si2 Ba1 Si3 108.97(5) 25_555 8_555 no
Si2 Ba1 Si3 71.03(5) 25_555 9_555 no
Si2 Ba1 Si3 41.50(5) 25_555 11_555 no
Si2 Ba1 Si3 41.50(5) 25_555 25_555 no
Si2 Ba1 Si3 41.50(5) 25_555 27_555 no
Si2 Ba1 Si3 71.03(5) 25_555 28_555 no
Si2 Ba1 Si3 108.97(5) 25_555 33_555 no
Si2 Ba1 Si2 109.47(5) 28_555 31_555 no
Si2 Ba1 Si2 70.53(5) 28_555 34_555 no
Si2 Ba1 Si3 108.97(5) 28_555 . no
Si2 Ba1 Si3 71.03(5) 28_555 2_555 no
Si2 Ba1 Si3 138.50(5) 28_555 3_555 no
Si2 Ba1 Si3 138.50(5) 28_555 4_555 no
Si2 Ba1 Si3 138.50(5) 28_555 5_555 no
Si2 Ba1 Si3 41.50(5) 28_555 8_555 no
Si2 Ba1 Si3 71.03(5) 28_555 9_555 no
Si2 Ba1 Si3 108.97(5) 28_555 11_555 no
Si2 Ba1 Si3 71.03(5) 28_555 25_555 no
Si2 Ba1 Si3 41.50(5) 28_555 27_555 no
Si2 Ba1 Si3 41.50(5) 28_555 28_555 no
Si2 Ba1 Si3 108.97(5) 28_555 33_555 no
Si2 Ba1 Si2 70.53(5) 31_555 34_555 no
Si2 Ba1 Si3 138.50(5) 31_555 . no
Si2 Ba1 Si3 108.97(5) 31_555 2_555 no
Si2 Ba1 Si3 71.03(5) 31_555 3_555 no
Si2 Ba1 Si3 108.97(5) 31_555 4_555 no
Si2 Ba1 Si3 41.50(5) 31_555 5_555 no
Si2 Ba1 Si3 138.50(5) 31_555 8_555 no
Si2 Ba1 Si3 138.50(5) 31_555 9_555 no
Si2 Ba1 Si3 71.03(5) 31_555 11_555 no
Si2 Ba1 Si3 41.50(5) 31_555 25_555 no
Si2 Ba1 Si3 108.97(5) 31_555 27_555 no
Si2 Ba1 Si3 71.03(5) 31_555 28_555 no
Si2 Ba1 Si3 41.50(5) 31_555 33_555 no
Si2 Ba1 Si3 108.97(5) 34_555 . no
Si2 Ba1 Si3 41.50(5) 34_555 2_555 no
Si2 Ba1 Si3 71.03(5) 34_555 3_555 no
Si2 Ba1 Si3 138.50(5) 34_555 4_555 no
Si2 Ba1 Si3 108.97(5) 34_555 5_555 no
Si2 Ba1 Si3 71.03(5) 34_555 8_555 no
Si2 Ba1 Si3 138.50(5) 34_555 9_555 no
Si2 Ba1 Si3 138.50(5) 34_555 11_555 no
Si2 Ba1 Si3 71.03(5) 34_555 25_555 no
Si2 Ba1 Si3 108.97(5) 34_555 27_555 no
Si2 Ba1 Si3 41.50(5) 34_555 28_555 no
Si2 Ba1 Si3 41.50(5) 34_555 33_555 no
Si3 Ba1 Si3 70.03(6) . 2_555 no
Si3 Ba1 Si3 70.03(6) . 3_555 no
Si3 Ba1 Si3 43.07(5) . 4_555 no
Si3 Ba1 Si3 109.97(6) . 5_555 no
Si3 Ba1 Si3 70.03(6) . 8_555 no
Si3 Ba1 Si3 70.03(6) . 9_555 no
Si3 Ba1 Si3 109.97(6) . 11_555 no
Si3 Ba1 Si3 180.00(6) . 25_555 no
Si3 Ba1 Si3 109.97(6) . 27_555 no
Si3 Ba1 Si3 136.93(6) . 28_555 no
Si3 Ba1 Si3 109.97(6) . 33_555 no
Si3 Ba1 Si3 70.03(6) 2_555 3_555 no
Si3 Ba1 Si3 109.97(6) 2_555 4_555 no
Si3 Ba1 Si3 136.93(6) 2_555 5_555 no
Si3 Ba1 Si3 43.07(5) 2_555 8_555 no
Si3 Ba1 Si3 109.97(6) 2_555 9_555 no
Si3 Ba1 Si3 180.00(6) 2_555 11_555 no
Si3 Ba1 Si3 109.97(6) 2_555 25_555 no
Si3 Ba1 Si3 109.97(6) 2_555 27_555 no
Si3 Ba1 Si3 70.03(6) 2_555 28_555 no
Si3 Ba1 Si3 70.03(6) 2_555 33_555 no
Si3 Ba1 Si3 70.03(6) 3_555 4_555 no
Si3 Ba1 Si3 70.03(6) 3_555 5_555 no
Si3 Ba1 Si3 109.97(6) 3_555 8_555 no
Si3 Ba1 Si3 136.93(6) 3_555 9_555 no
Si3 Ba1 Si3 109.97(6) 3_555 11_555 no
Si3 Ba1 Si3 109.97(6) 3_555 25_555 no
Si3 Ba1 Si3 180.00(6) 3_555 27_555 no
Si3 Ba1 Si3 109.97(6) 3_555 28_555 no
Si3 Ba1 Si3 43.07(5) 3_555 33_555 no
Si3 Ba1 Si3 70.03(6) 4_555 5_555 no
Si3 Ba1 Si3 109.97(6) 4_555 8_555 no
Si3 Ba1 Si3 70.03(6) 4_555 9_555 no
Si3 Ba1 Si3 70.03(6) 4_555 11_555 no
Si3 Ba1 Si3 136.93(6) 4_555 25_555 no
Si3 Ba1 Si3 109.97(6) 4_555 27_555 no
Si3 Ba1 Si3 180.00(6) 4_555 28_555 no
Si3 Ba1 Si3 109.97(6) 4_555 33_555 no
Si3 Ba1 Si3 180.00(6) 5_555 8_555 no
Si3 Ba1 Si3 109.97(6) 5_555 9_555 no
Si3 Ba1 Si3 43.07(5) 5_555 11_555 no
Si3 Ba1 Si3 70.03(6) 5_555 25_555 no
Si3 Ba1 Si3 109.97(6) 5_555 27_555 no
Si3 Ba1 Si3 109.97(6) 5_555 28_555 no
Si3 Ba1 Si3 70.03(6) 5_555 33_555 no
Si3 Ba1 Si3 70.03(6) 8_555 9_555 no
Si3 Ba1 Si3 136.93(6) 8_555 11_555 no
Si3 Ba1 Si3 109.97(6) 8_555 25_555 no
Si3 Ba1 Si3 70.03(6) 8_555 27_555 no
Si3 Ba1 Si3 70.03(6) 8_555 28_555 no
Si3 Ba1 Si3 109.97(6) 8_555 33_555 no
Si3 Ba1 Si3 70.03(6) 9_555 11_555 no
Si3 Ba1 Si3 109.97(6) 9_555 25_555 no
Si3 Ba1 Si3 43.07(5) 9_555 27_555 no
Si3 Ba1 Si3 109.97(6) 9_555 28_555 no
Si3 Ba1 Si3 180.00(6) 9_555 33_555 no
Si3 Ba1 Si3 70.03(6) 11_555 25_555 no
Si3 Ba1 Si3 70.03(6) 11_555 27_555 no
Si3 Ba1 Si3 109.97(6) 11_555 28_555 no
Si3 Ba1 Si3 109.97(6) 11_555 33_555 no
Si3 Ba1 Si3 70.03(6) 25_555 27_555 no
Si3 Ba1 Si3 43.07(5) 25_555 28_555 no
Si3 Ba1 Si3 70.03(6) 25_555 33_555 no
Si3 Ba1 Si3 70.03(6) 27_555 28_555 no
Si3 Ba1 Si3 136.93(6) 27_555 33_555 no
Si3 Ba1 Si3 70.03(6) 28_555 33_555 no
Si3 Ba2 Si3 41.57(5) . 4_555 no
Si3 Ba2 Si3 162.09(6) . 14_554 no
Si3 Ba2 Si3 122.91(6) . 17_555 no
Si3 Ba2 Si3 122.91(6) . 20_554 no
Si3 Ba2 Si3 97.77(5) . 23_555 no
Si3 Ba2 Si3 85.02(5) . 25_565 no
Si3 Ba2 Si3 70.20(5) . 28_565 no
Si3 Ba2 Si1 96.58(4) . 2_555 no
Si3 Ba2 Si1 39.45(4) . 3_555 no
Si3 Ba2 Si1 74.32(4) . 6_555 no
Si3 Ba2 Si1 158.10(4) . 13_554 no
Si3 Ba2 Si2 37.29(5) . . no
Si3 Ba2 Si2 63.64(5) . 4_555 no
Si3 Ba2 Si2 122.27(5) . 31_565 no
Si3 Ba2 Si2 100.50(5) . 34_565 no
Si3 Ba2 Si2 62.88(5) . 37_666 no
Si3 Ba2 Si2 98.50(5) . 40_665 no
Si3 Ba2 Si2 96.54(5) . 43_666 no
Si3 Ba2 Si2 135.85(5) . 46_665 no
Si3 Ba2 Si3 62.39(5) . 3_555 no
Si3 Ba2 Si3 132.43(5) . 33_565 no
Si3 Ba2 Si3 62.81(5) . 37_666 no
Si3 Ba2 Si3 104.22(5) . 40_665 no
Si3 Ba2 Si3 122.91(6) 4_555 14_554 no
Si3 Ba2 Si3 162.09(6) 4_555 17_555 no
Si3 Ba2 Si3 97.77(5) 4_555 20_554 no
Si3 Ba2 Si3 122.91(6) 4_555 23_555 no
Si3 Ba2 Si3 70.20(5) 4_555 25_565 no
Si3 Ba2 Si3 85.02(5) 4_555 28_565 no
Si3 Ba2 Si1 96.58(4) 4_555 2_555 no
Si3 Ba2 Si1 74.32(4) 4_555 3_555 no
Si3 Ba2 Si1 39.45(4) 4_555 6_555 no
Si3 Ba2 Si1 158.10(4) 4_555 13_554 no
Si3 Ba2 Si2 63.64(5) 4_555 . no
Si3 Ba2 Si2 37.29(5) 4_555 4_555 no
Si3 Ba2 Si2 100.50(5) 4_555 31_565 no
Si3 Ba2 Si2 122.27(5) 4_555 34_565 no
Si3 Ba2 Si2 98.50(5) 4_555 37_666 no
Si3 Ba2 Si2 62.88(5) 4_555 40_665 no
Si3 Ba2 Si2 135.85(5) 4_555 43_666 no
Si3 Ba2 Si2 96.54(5) 4_555 46_665 no
Si3 Ba2 Si3 62.39(5) 4_555 3_555 no
Si3 Ba2 Si3 132.43(5) 4_555 33_565 no
Si3 Ba2 Si3 104.22(5) 4_555 37_666 no
Si3 Ba2 Si3 62.81(5) 4_555 40_665 no
Si3 Ba2 Si3 70.20(5) 14_554 17_555 no
Si3 Ba2 Si3 41.57(5) 14_554 20_554 no
Si3 Ba2 Si3 85.02(5) 14_554 23_555 no
Si3 Ba2 Si3 97.77(5) 14_554 25_565 no
Si3 Ba2 Si3 122.91(6) 14_554 28_565 no
Si3 Ba2 Si1 74.32(4) 14_554 2_555 no
Si3 Ba2 Si1 158.10(4) 14_554 3_555 no
Si3 Ba2 Si1 96.58(4) 14_554 6_555 no
Si3 Ba2 Si1 39.45(4) 14_554 13_554 no
Si3 Ba2 Si2 135.85(5) 14_554 . no
Si3 Ba2 Si2 98.50(5) 14_554 4_555 no
Si3 Ba2 Si2 62.88(5) 14_554 31_565 no
Si3 Ba2 Si2 96.54(5) 14_554 34_565 no
Si3 Ba2 Si2 122.27(5) 14_554 37_666 no
Si3 Ba2 Si2 63.64(5) 14_554 40_665 no
Si3 Ba2 Si2 100.50(5) 14_554 43_666 no
Si3 Ba2 Si2 37.29(5) 14_554 46_665 no
Si3 Ba2 Si3 104.22(5) 14_554 3_555 no
Si3 Ba2 Si3 62.81(5) 14_554 33_565 no
Si3 Ba2 Si3 132.43(5) 14_554 37_666 no
Si3 Ba2 Si3 62.39(5) 14_554 40_665 no
Si3 Ba2 Si3 85.02(5) 17_555 20_554 no
Si3 Ba2 Si3 41.57(5) 17_555 23_555 no
Si3 Ba2 Si3 122.91(6) 17_555 25_565 no
Si3 Ba2 Si3 97.77(5) 17_555 28_565 no
Si3 Ba2 Si1 74.32(4) 17_555 2_555 no
Si3 Ba2 Si1 96.58(4) 17_555 3_555 no
Si3 Ba2 Si1 158.10(4) 17_555 6_555 no
Si3 Ba2 Si1 39.45(4) 17_555 13_554 no
Si3 Ba2 Si2 98.50(5) 17_555 . no
Si3 Ba2 Si2 135.85(5) 17_555 4_555 no
Si3 Ba2 Si2 96.54(5) 17_555 31_565 no
Si3 Ba2 Si2 62.88(5) 17_555 34_565 no
Si3 Ba2 Si2 63.64(5) 17_555 37_666 no
Si3 Ba2 Si2 122.27(5) 17_555 40_665 no
Si3 Ba2 Si2 37.29(5) 17_555 43_666 no
Si3 Ba2 Si2 100.50(5) 17_555 46_665 no
Si3 Ba2 Si3 104.22(5) 17_555 3_555 no
Si3 Ba2 Si3 62.81(5) 17_555 33_565 no
Si3 Ba2 Si3 62.39(5) 17_555 37_666 no
Si3 Ba2 Si3 132.43(5) 17_555 40_665 no
Si3 Ba2 Si3 70.20(5) 20_554 23_555 no
Si3 Ba2 Si3 122.91(6) 20_554 25_565 no
Si3 Ba2 Si3 162.09(6) 20_554 28_565 no
Si3 Ba2 Si1 39.45(4) 20_554 2_555 no
Si3 Ba2 Si1 158.10(4) 20_554 3_555 no
Si3 Ba2 Si1 96.58(4) 20_554 6_555 no
Si3 Ba2 Si1 74.32(4) 20_554 13_554 no
Si3 Ba2 Si2 96.54(5) 20_554 . no
Si3 Ba2 Si2 62.88(5) 20_554 4_555 no
Si3 Ba2 Si2 98.50(5) 20_554 31_565 no
Si3 Ba2 Si2 135.85(5) 20_554 34_565 no
Si3 Ba2 Si2 100.50(5) 20_554 37_666 no
Si3 Ba2 Si2 37.29(5) 20_554 40_665 no
Si3 Ba2 Si2 122.27(5) 20_554 43_666 no
Si3 Ba2 Si2 63.64(5) 20_554 46_665 no
Si3 Ba2 Si3 62.81(5) 20_554 3_555 no
Si3 Ba2 Si3 104.22(5) 20_554 33_565 no
Si3 Ba2 Si3 132.43(5) 20_554 37_666 no
Si3 Ba2 Si3 62.39(5) 20_554 40_665 no
Si3 Ba2 Si3 162.09(6) 23_555 25_565 no
Si3 Ba2 Si3 122.91(6) 23_555 28_565 no
Si3 Ba2 Si1 39.45(4) 23_555 2_555 no
Si3 Ba2 Si1 96.58(4) 23_555 3_555 no
Si3 Ba2 Si1 158.10(4) 23_555 6_555 no
Si3 Ba2 Si1 74.32(4) 23_555 13_554 no
Si3 Ba2 Si2 62.88(5) 23_555 . no
Si3 Ba2 Si2 96.54(5) 23_555 4_555 no
Si3 Ba2 Si2 135.85(5) 23_555 31_565 no
Si3 Ba2 Si2 98.50(5) 23_555 34_565 no
Si3 Ba2 Si2 37.29(5) 23_555 37_666 no
Si3 Ba2 Si2 100.50(5) 23_555 40_665 no
Si3 Ba2 Si2 63.64(5) 23_555 43_666 no
Si3 Ba2 Si2 122.27(5) 23_555 46_665 no
Si3 Ba2 Si3 62.81(5) 23_555 3_555 no
Si3 Ba2 Si3 104.22(5) 23_555 33_565 no
Si3 Ba2 Si3 62.39(5) 23_555 37_666 no
Si3 Ba2 Si3 132.43(5) 23_555 40_665 no
Si3 Ba2 Si3 41.57(5) 25_565 28_565 no
Si3 Ba2 Si1 158.10(4) 25_565 2_555 no
Si3 Ba2 Si1 74.32(4) 25_565 3_555 no
Si3 Ba2 Si1 39.45(4) 25_565 6_555 no
Si3 Ba2 Si1 96.58(4) 25_565 13_554 no
Si3 Ba2 Si2 122.27(5) 25_565 . no
Si3 Ba2 Si2 100.50(5) 25_565 4_555 no
Si3 Ba2 Si2 37.29(5) 25_565 31_565 no
Si3 Ba2 Si2 63.64(5) 25_565 34_565 no
Si3 Ba2 Si2 135.85(5) 25_565 37_666 no
Si3 Ba2 Si2 96.54(5) 25_565 40_665 no
Si3 Ba2 Si2 98.50(5) 25_565 43_666 no
Si3 Ba2 Si2 62.88(5) 25_565 46_665 no
Si3 Ba2 Si3 132.43(5) 25_565 3_555 no
Si3 Ba2 Si3 62.39(5) 25_565 33_565 no
Si3 Ba2 Si3 104.22(5) 25_565 37_666 no
Si3 Ba2 Si3 62.81(5) 25_565 40_665 no
Si3 Ba2 Si1 158.10(4) 28_565 2_555 no
Si3 Ba2 Si1 39.45(4) 28_565 3_555 no
Si3 Ba2 Si1 74.32(4) 28_565 6_555 no
Si3 Ba2 Si1 96.58(4) 28_565 13_554 no
Si3 Ba2 Si2 100.50(5) 28_565 . no
Si3 Ba2 Si2 122.27(5) 28_565 4_555 no
Si3 Ba2 Si2 63.64(5) 28_565 31_565 no
Si3 Ba2 Si2 37.29(5) 28_565 34_565 no
Si3 Ba2 Si2 96.54(5) 28_565 37_666 no
Si3 Ba2 Si2 135.85(5) 28_565 40_665 no
Si3 Ba2 Si2 62.88(5) 28_565 43_666 no
Si3 Ba2 Si2 98.50(5) 28_565 46_665 no
Si3 Ba2 Si3 132.43(5) 28_565 3_555 no
Si3 Ba2 Si3 62.39(5) 28_565 33_565 no
Si3 Ba2 Si3 62.81(5) 28_565 37_666 no
Si3 Ba2 Si3 104.22(5) 28_565 40_665 no
Si1 Ba2 Si1 120.00(2) 2_555 3_555 no
Si1 Ba2 Si1 120.00(2) 2_555 6_555 no
Si1 Ba2 Si1 90.00(1) 2_555 13_554 no
Si1 Ba2 Si2 61.59(3) 2_555 . no
Si1 Ba2 Si2 61.59(3) 2_555 4_555 no
Si1 Ba2 Si2 136.62(3) 2_555 31_565 no
Si1 Ba2 Si2 136.62(3) 2_555 34_565 no
Si1 Ba2 Si2 61.59(3) 2_555 37_666 no
Si1 Ba2 Si2 61.59(3) 2_555 40_665 no
Si1 Ba2 Si2 102.99(3) 2_555 43_666 no
Si1 Ba2 Si2 102.99(3) 2_555 46_665 no
Si1 Ba2 Si3 36.76(3) 2_555 3_555 no
Si1 Ba2 Si3 126.76(4) 2_555 33_565 no
Si1 Ba2 Si3 95.82(4) 2_555 37_666 no
Si1 Ba2 Si3 95.82(4) 2_555 40_665 no
Si1 Ba2 Si1 90.00(1) 3_555 6_555 no
Si1 Ba2 Si1 120.00(2) 3_555 13_554 no
Si1 Ba2 Si2 61.59(3) 3_555 . no
Si1 Ba2 Si2 102.99(3) 3_555 4_555 no
Si1 Ba2 Si2 102.99(3) 3_555 31_565 no
Si1 Ba2 Si2 61.59(3) 3_555 34_565 no
Si1 Ba2 Si2 61.59(3) 3_555 37_666 no
Si1 Ba2 Si2 136.62(3) 3_555 40_665 no
Si1 Ba2 Si2 61.59(3) 3_555 43_666 no
Si1 Ba2 Si2 136.62(3) 3_555 46_665 no
Si1 Ba2 Si3 95.82(4) 3_555 3_555 no
Si1 Ba2 Si3 95.82(4) 3_555 33_565 no
Si1 Ba2 Si3 36.76(3) 3_555 37_666 no
Si1 Ba2 Si3 126.76(4) 3_555 40_665 no
Si1 Ba2 Si1 120.00(2) 6_555 13_554 no
Si1 Ba2 Si2 102.99(3) 6_555 . no
Si1 Ba2 Si2 61.59(3) 6_555 4_555 no
Si1 Ba2 Si2 61.59(3) 6_555 31_565 no
Si1 Ba2 Si2 102.99(3) 6_555 34_565 no
Si1 Ba2 Si2 136.62(3) 6_555 37_666 no
Si1 Ba2 Si2 61.59(3) 6_555 40_665 no
Si1 Ba2 Si2 136.62(3) 6_555 43_666 no
Si1 Ba2 Si2 61.59(3) 6_555 46_665 no
Si1 Ba2 Si3 95.82(4) 6_555 3_555 no
Si1 Ba2 Si3 95.82(4) 6_555 33_565 no
Si1 Ba2 Si3 126.76(4) 6_555 37_666 no
Si1 Ba2 Si3 36.76(3) 6_555 40_665 no
Si1 Ba2 Si2 136.62(3) 13_554 . no
Si1 Ba2 Si2 136.62(3) 13_554 4_555 no
Si1 Ba2 Si2 61.59(3) 13_554 31_565 no
Si1 Ba2 Si2 61.59(3) 13_554 34_565 no
Si1 Ba2 Si2 102.99(3) 13_554 37_666 no
Si1 Ba2 Si2 102.99(3) 13_554 40_665 no
Si1 Ba2 Si2 61.59(3) 13_554 43_666 no
Si1 Ba2 Si2 61.59(3) 13_554 46_665 no
Si1 Ba2 Si3 126.76(4) 13_554 3_555 no
Si1 Ba2 Si3 36.76(3) 13_554 33_565 no
Si1 Ba2 Si3 95.82(4) 13_554 37_666 no
Si1 Ba2 Si3 95.82(4) 13_554 40_665 no
Si2 Ba2 Si2 59.39(4) . 4_555 no
Si2 Ba2 Si2 159.55(4) . 31_565 no
Si2 Ba2 Si2 116.50(4) . 34_565 no
Si2 Ba2 Si2 35.80(4) . 37_666 no
Si2 Ba2 Si2 91.80(4) . 40_665 no
Si2 Ba2 Si2 91.80(4) . 43_666 no
Si2 Ba2 Si2 150.93(4) . 46_665 no
Si2 Ba2 Si3 35.30(4) . 3_555 no
Si2 Ba2 Si3 150.11(5) . 33_565 no
Si2 Ba2 Si3 58.95(4) . 37_666 no
Si2 Ba2 Si3 117.70(5) . 40_665 no
Si2 Ba2 Si2 116.50(4) 4_555 31_565 no
Si2 Ba2 Si2 159.55(4) 4_555 34_565 no
Si2 Ba2 Si2 91.80(4) 4_555 37_666 no
Si2 Ba2 Si2 35.80(4) 4_555 40_665 no
Si2 Ba2 Si2 150.93(4) 4_555 43_666 no
Si2 Ba2 Si2 91.80(4) 4_555 46_665 no
Si2 Ba2 Si3 35.30(4) 4_555 3_555 no
Si2 Ba2 Si3 150.11(5) 4_555 33_565 no
Si2 Ba2 Si3 117.70(5) 4_555 37_666 no
Si2 Ba2 Si3 58.95(4) 4_555 40_665 no
Si2 Ba2 Si2 59.39(4) 31_565 34_565 no
Si2 Ba2 Si2 150.93(4) 31_565 37_666 no
Si2 Ba2 Si2 91.80(4) 31_565 40_665 no
Si2 Ba2 Si2 91.80(4) 31_565 43_666 no
Si2 Ba2 Si2 35.80(4) 31_565 46_665 no
Si2 Ba2 Si3 150.11(5) 31_565 3_555 no
Si2 Ba2 Si3 35.30(4) 31_565 33_565 no
Si2 Ba2 Si3 117.70(5) 31_565 37_666 no
Si2 Ba2 Si3 58.95(4) 31_565 40_665 no
Si2 Ba2 Si2 91.80(4) 34_565 37_666 no
Si2 Ba2 Si2 150.93(4) 34_565 40_665 no
Si2 Ba2 Si2 35.80(4) 34_565 43_666 no
Si2 Ba2 Si2 91.80(4) 34_565 46_665 no
Si2 Ba2 Si3 150.11(5) 34_565 3_555 no
Si2 Ba2 Si3 35.30(4) 34_565 33_565 no
Si2 Ba2 Si3 58.95(4) 34_565 37_666 no
Si2 Ba2 Si3 117.70(5) 34_565 40_665 no
Si2 Ba2 Si2 116.50(4) 37_666 40_665 no
Si2 Ba2 Si2 59.39(4) 37_666 43_666 no
Si2 Ba2 Si2 159.55(4) 37_666 46_665 no
Si2 Ba2 Si3 58.95(4) 37_666 3_555 no
Si2 Ba2 Si3 117.70(5) 37_666 33_565 no
Si2 Ba2 Si3 35.30(4) 37_666 37_666 no
Si2 Ba2 Si3 150.11(5) 37_666 40_665 no
Si2 Ba2 Si2 159.55(4) 40_665 43_666 no
Si2 Ba2 Si2 59.39(4) 40_665 46_665 no
Si2 Ba2 Si3 58.95(4) 40_665 3_555 no
Si2 Ba2 Si3 117.70(5) 40_665 33_565 no
Si2 Ba2 Si3 150.11(5) 40_665 37_666 no
Si2 Ba2 Si3 35.30(4) 40_665 40_665 no
Si2 Ba2 Si2 116.50(4) 43_666 46_665 no
Si2 Ba2 Si3 117.70(5) 43_666 3_555 no
Si2 Ba2 Si3 58.95(4) 43_666 33_565 no
Si2 Ba2 Si3 35.30(4) 43_666 37_666 no
Si2 Ba2 Si3 150.11(5) 43_666 40_665 no
Si2 Ba2 Si3 117.70(5) 46_665 3_555 no
Si2 Ba2 Si3 58.95(4) 46_665 33_565 no
Si2 Ba2 Si3 150.11(5) 46_665 37_666 no
Si2 Ba2 Si3 35.30(4) 46_665 40_665 no
Si3 Ba2 Si3 163.52(5) 3_555 33_565 no
Si3 Ba2 Si3 91.18(5) 3_555 37_666 no
Si3 Ba2 Si3 91.18(5) 3_555 40_665 no
Si3 Ba2 Si3 91.18(5) 33_565 37_666 no
Si3 Ba2 Si3 91.18(5) 33_565 40_665 no
Si3 Ba2 Si3 163.52(5) 37_666 40_665 no
Si3 Si1 Si3 112.77(8) 2_555 5_556 no
Si3 Si1 Si3 107.85(8) 2_555 39_666 no
Si3 Si1 Si3 107.85(8) 2_555 45_656 no
Si3 Si1 Ba2 66.96(6) 2_555 2_555 no
Si3 Si1 Ba2 78.61(6) 2_555 3_555 no
Si3 Si1 Ba2 168.61(6) 2_555 6_556 no
Si3 Si1 Ba2 66.96(6) 2_555 13_445 no
Si3 Si1 Si3 107.85(8) 5_556 39_666 no
Si3 Si1 Si3 107.85(8) 5_556 45_656 no
Si3 Si1 Ba2 66.96(6) 5_556 2_555 no
Si3 Si1 Ba2 168.61(6) 5_556 3_555 no
Si3 Si1 Ba2 78.61(6) 5_556 6_556 no
Si3 Si1 Ba2 66.96(6) 5_556 13_445 no
Si3 Si1 Si3 112.77(8) 39_666 45_656 no
Si3 Si1 Ba2 78.61(6) 39_666 2_555 no
Si3 Si1 Ba2 66.96(6) 39_666 3_555 no
Si3 Si1 Ba2 66.96(6) 39_666 6_556 no
Si3 Si1 Ba2 168.61(6) 39_666 13_445 no
Si3 Si1 Ba2 168.61(6) 45_656 2_555 no
Si3 Si1 Ba2 66.96(6) 45_656 3_555 no
Si3 Si1 Ba2 66.96(6) 45_656 6_556 no
Si3 Si1 Ba2 78.61(6) 45_656 13_445 no
Ba2 Si1 Ba2 120.00(2) 2_555 3_555 no
Ba2 Si1 Ba2 120.00(2) 2_555 6_556 no
Ba2 Si1 Ba2 90.00(1) 2_555 13_445 no
Ba2 Si1 Ba2 90.00(1) 3_555 6_556 no
Ba2 Si1 Ba2 120.00(2) 3_555 13_445 no
Ba2 Si1 Ba2 120.00(2) 6_556 13_445 no
Si2 Si2 Si3 108.63(11) 37_666 . no
Si2 Si2 Si3 108.63(11) 37_666 2_555 no
Si2 Si2 Si3 108.63(11) 37_666 3_555 no
Si2 Si2 Ba1 180.00(10) 37_666 . no
Si2 Si2 Ba2 72.10(7) 37_666 . no
Si2 Si2 Ba2 72.10(7) 37_666 2_555 no
Si2 Si2 Ba2 72.10(7) 37_666 3_555 no
Si3 Si2 Si3 110.30(11) . 2_555 no
Si3 Si2 Si3 110.30(11) . 3_555 no
Si3 Si2 Ba1 71.37(7) . . no
Si3 Si2 Ba2 63.66(7) . . no
Si3 Si2 Ba2 75.22(7) . 2_555 no
Si3 Si2 Ba2 173.37(10) . 3_555 no
Si3 Si2 Si3 110.30(11) 2_555 3_555 no
Si3 Si2 Ba1 71.37(7) 2_555 . no
Si3 Si2 Ba2 173.37(10) 2_555 . no
Si3 Si2 Ba2 63.66(7) 2_555 2_555 no
Si3 Si2 Ba2 75.22(7) 2_555 3_555 no
Si3 Si2 Ba1 71.37(7) 3_555 . no
Si3 Si2 Ba2 75.22(7) 3_555 . no
Si3 Si2 Ba2 173.37(10) 3_555 2_555 no
Si3 Si2 Ba2 63.66(7) 3_555 3_555 no
Ba1 Si2 Ba2 107.90(5) . . no
Ba1 Si2 Ba2 107.90(5) . 2_555 no
Ba1 Si2 Ba2 107.90(5) . 3_555 no
Ba2 Si2 Ba2 110.99(5) . 2_555 no
Ba2 Si2 Ba2 110.99(5) . 3_555 no
Ba2 Si2 Ba2 110.99(5) 2_555 3_555 no
Si2 Si3 Si2 106.81(11) . 7_555 no
Si2 Si3 Si1 106.58(10) . 3_555 no
Si2 Si3 Si3 106.13(11) . 4_555 no
Si2 Si3 Ba1 67.13(7) . . no
Si2 Si3 Ba2 79.05(8) . . no
Si2 Si3 Ba2 173.59(11) . 7_555 no
Si2 Si3 Ba2 69.48(7) . 2_555 no
Si2 Si3 Si1 106.58(10) 7_555 3_555 no
Si2 Si3 Si3 106.13(11) 7_555 4_555 no
Si2 Si3 Ba1 67.13(7) 7_555 . no
Si2 Si3 Ba2 173.59(11) 7_555 . no
Si2 Si3 Ba2 79.05(8) 7_555 7_555 no
Si2 Si3 Ba2 69.48(7) 7_555 2_555 no
Si1 Si3 Si3 123.61(11) 3_555 4_555 no
Si1 Si3 Ba1 167.92(9) 3_555 . no
Si1 Si3 Ba2 73.60(6) 3_555 . no
Si1 Si3 Ba2 73.60(6) 3_555 7_555 no
Si1 Si3 Ba2 64.63(5) 3_555 2_555 no
Si3 Si3 Ba1 68.46(7) 4_555 . no
Si3 Si3 Ba2 69.21(7) 4_555 . no
Si3 Si3 Ba2 69.21(7) 4_555 7_555 no
Si3 Si3 Ba2 171.76(10) 4_555 2_555 no
Ba1 Si3 Ba2 113.86(7) . . no
Ba1 Si3 Ba2 113.86(7) . 7_555 no
Ba1 Si3 Ba2 103.30(6) . 2_555 no
Ba2 Si3 Ba2 94.98(6) . 7_555 no
Ba2 Si3 Ba2 115.70(6) . 2_555 no
Ba2 Si3 Ba2 115.70(6) 7_555 2_555 no

loop_
_geom_bond_atom_site_label_1
_geom_bond_atom_site_label_2
_geom_bond_distance
_geom_bond_site_symmetry_2
_geom_bond_publ_flag
Ba1 Si2 3.274(2) . yes
Ba1 Si2 3.274(2) 4_555 yes
Ba1 Si2 3.274(2) 7_555 yes
Ba1 Si2 3.274(2) 10_555 yes
Ba1 Si2 3.274(2) 25_555 yes
Ba1 Si2 3.274(2) 28_555 yes
Ba1 Si2 3.274(2) 31_555 yes
Ba1 Si2 3.274(2) 34_555 yes
Ba1 Si3 3.367(3) . yes
Ba1 Si3 3.367(3) 2_555 yes
Ba1 Si3 3.367(3) 3_555 yes
Ba1 Si3 3.367(3) 4_555 yes
Ba1 Si3 3.367(3) 5_555 yes
Ba1 Si3 3.367(3) 8_555 yes
Ba1 Si3 3.367(3) 9_555 yes
Ba1 Si3 3.367(3) 11_555 yes
Ba1 Si3 3.367(3) 25_555 yes
Ba1 Si3 3.367(3) 27_555 yes
Ba1 Si3 3.367(3) 28_555 yes
Ba1 Si3 3.367(3) 33_555 yes
Ba2 Si3 3.483(2) . yes
Ba2 Si3 3.483(2) 4_555 yes
Ba2 Si3 3.483(2) 14_554 yes
Ba2 Si3 3.483(2) 17_555 yes
Ba2 Si3 3.483(2) 20_554 yes
Ba2 Si3 3.483(2) 23_555 yes
Ba2 Si3 3.483(2) 25_565 yes
Ba2 Si3 3.483(2) 28_565 yes
Ba2 Si1 3.6310(1) 2_555 yes
Ba2 Si1 3.6310(1) 3_555 yes
Ba2 Si1 3.6310(1) 6_555 yes
Ba2 Si1 3.6310(1) 13_554 yes
Ba2 Si2 3.816(2) . yes
Ba2 Si2 3.816(2) 4_555 yes
Ba2 Si2 3.816(2) 31_565 yes
Ba2 Si2 3.816(2) 34_565 yes
Ba2 Si2 3.816(2) 37_666 yes
Ba2 Si2 3.816(2) 40_665 yes
Ba2 Si2 3.816(2) 43_666 yes
Ba2 Si2 3.816(2) 46_665 yes
Ba2 Si3 3.940(3) 3_555 yes
Ba2 Si3 3.940(3) 33_565 yes
Ba2 Si3 3.940(3) 37_666 yes
Ba2 Si3 3.940(3) 40_665 yes
Si1 Si3 2.405(3) 2_555 yes
Si1 Si3 2.405(3) 5_556 yes
Si1 Si3 2.405(3) 39_666 yes
Si1 Si3 2.405(3) 45_656 yes
Si2 Si2 2.346(3) 37_666 yes
Si2 Si3 2.354(3) . yes
Si2 Si3 2.354(3) 2_555 yes
Si2 Si3 2.354(3) 3_555 yes
Si3 Si3 2.472(4) 4_555 yes
